data_7156719
loop_
_publ_author_name
'Zhou, Peiqi'
'Huang, Yubing'
'Wu, Wanqing'
'Yu, Wentao'
'Li, Jianxiao'
'Zhu, Zhongzhi'
'Jiang, Huanfeng'

_publ_section_title
;
 Direct access to bis-S-heterocycles via copper-catalyzed three component
 tandem cyclization using S<sub>8</sub> as a sulfur source.
;
_journal_issue 13
_journal_name_full 'Organic &amp; biomolecular chemistry'
_journal_page_first 3424
_journal_page_last 3432
_journal_paper_doi 10.1039/c9ob00377k
_journal_volume 17
_journal_year 2019
_chemical_formula_moiety 'C15 H8 Br N S2'
_chemical_formula_sum 'C15 H8 Br N S2'
_chemical_formula_weight 346.25
_space_group_crystal_system triclinic
_space_group_IT_number 2
_space_group_name_Hall '-P 1'
_space_group_name_H-M_alt 'P -1'
_symmetry_space_group_name_Hall '-P 1'
_symmetry_space_group_name_H-M 'P -1'
_atom_sites_solution_hydrogens geom
_atom_sites_solution_primary dual
_audit_creation_date 2018-05-02
_audit_creation_method
;
Olex2 1.2
(compiled 2018.04.26 svn.r3504 for OlexSys, GUI svn.r5492)
;
_audit_update_record
;
2018-09-11 deposited with the CCDC.    2019-03-04 downloaded from the CCDC.
;
_cell_angle_alpha 88.344(3)
_cell_angle_beta 89.963(3)
_cell_angle_gamma 79.153(4)
_cell_formula_units_Z 2
_cell_length_a 6.8836(3)
_cell_length_b 7.0346(3)
_cell_length_c 13.5790(5)
_cell_measurement_reflns_used 6044
_cell_measurement_temperature 100.00(10)
_cell_measurement_theta_max 29.3270
_cell_measurement_theta_min 2.9210
_cell_volume 645.52(5)
_computing_cell_refinement 'CrysAlisPro 1.171.38.43f (Rigaku OD, 2015)'
_computing_data_collection 'CrysAlisPro 1.171.38.43f (Rigaku OD, 2015)'
_computing_data_reduction 'CrysAlisPro 1.171.38.43f (Rigaku OD, 2015)'
_computing_molecular_graphics 'Olex2 (Dolomanov et al., 2009)'
_computing_publication_material 'Olex2 (Dolomanov et al., 2009)'
_computing_structure_refinement 'ShelXL (Sheldrick, 2015)'
_computing_structure_solution 'ShelXT (Sheldrick, 2015)'
_diffrn_ambient_environment N~2~
_diffrn_ambient_temperature 100.00(10)
_diffrn_detector 'CCD plate'
_diffrn_detector_area_resol_mean 5.2684
_diffrn_detector_type AtlasS2
_diffrn_measured_fraction_theta_full 1.000
_diffrn_measured_fraction_theta_max 1.000
_diffrn_measurement_details
;
List of Runs (angles in degrees, time in seconds):

  # Type    Start    End  Width  t~exp~   \w     \q     \k     \f   Frames
#--------------------------------------------------------------------------
  1  \w    -85.00  17.00   1.00    1.00    --  -11.59 -57.00 -60.00  102
  2  \w    -40.00  62.00   1.00    1.00    --  -11.59  57.00  90.00  102
  3  \w    -21.00  88.00   1.00    1.00    --   11.74  77.00-150.00  109
  4  \w     34.00  99.00   1.00    1.00    --   11.74-178.00  90.00   65
  5  \w    -20.00   5.00   1.00    1.00    --   11.74 -99.00-150.00   25
  6  \w    -63.00  36.00   1.00    1.00    --   11.74 -37.00-120.00   99
  7  \w    -85.00 -60.00   1.00    1.00    --  -11.59 151.00 -82.45   25
  8  \w    -88.00 -18.00   1.00    1.00    --  -11.59 -77.00 150.00   70
  9  \w    -85.00 -39.00   1.00    1.00    --  -11.59 151.00 133.38   46
 10  \w     23.00  52.00   1.00    1.00    --   11.74  37.00  90.00   29
;
_diffrn_measurement_device 'four-circle diffractometer'
_diffrn_measurement_device_type 'SuperNova, Dual, Cu at zero, AtlasS2'
_diffrn_measurement_method '\w scans'
_diffrn_orient_matrix_type 'CrysAlisPro convention (1999,Acta A55,543-557)'
_diffrn_orient_matrix_UB_11 0.0076339000
_diffrn_orient_matrix_UB_12 -0.0015222000
_diffrn_orient_matrix_UB_13 -0.0520763000
_diffrn_orient_matrix_UB_21 -0.1022269000
_diffrn_orient_matrix_UB_22 0.0403657000
_diffrn_orient_matrix_UB_23 -0.0042970000
_diffrn_orient_matrix_UB_31 0.0223396000
_diffrn_orient_matrix_UB_32 0.0944316000
_diffrn_orient_matrix_UB_33 -0.0006682000
_diffrn_radiation_monochromator mirror
_diffrn_radiation_probe x-ray
_diffrn_radiation_type MoK\a
_diffrn_radiation_wavelength 0.71073
_diffrn_reflns_av_R_equivalents 0.0447
_diffrn_reflns_av_unetI/netI 0.0370
_diffrn_reflns_Laue_measured_fraction_full 1.000
_diffrn_reflns_Laue_measured_fraction_max 1.000
_diffrn_reflns_limit_h_max 8
_diffrn_reflns_limit_h_min -8
_diffrn_reflns_limit_k_max 8
_diffrn_reflns_limit_k_min -8
_diffrn_reflns_limit_l_max 16
_diffrn_reflns_limit_l_min -16
_diffrn_reflns_number 9909
_diffrn_reflns_point_group_measured_fraction_full 1.000
_diffrn_reflns_point_group_measured_fraction_max 1.000
_diffrn_reflns_theta_full 24.993
_diffrn_reflns_theta_max 24.993
_diffrn_reflns_theta_min 2.950
_diffrn_source 'micro-focus sealed X-ray tube'
_diffrn_source_type 'SuperNova (Mo) X-ray Source'
_exptl_absorpt_coefficient_mu 3.489
_exptl_absorpt_correction_T_max 1.00000
_exptl_absorpt_correction_T_min 0.36968
_exptl_absorpt_correction_type multi-scan
_exptl_absorpt_process_details
;
CrysAlisPro 1.171.38.43f (Rigaku Oxford Diffraction, 2015)
Empirical absorption correction using spherical harmonics,
 implemented in SCALE3 ABSPACK scaling algorithm.
;
_exptl_crystal_colour colourless
_exptl_crystal_colour_primary colourless
_exptl_crystal_density_diffrn 1.781
_exptl_crystal_description block
_exptl_crystal_F_000 344
_exptl_crystal_size_max 0.13
_exptl_crystal_size_mid 0.12
_exptl_crystal_size_min 0.11
_refine_diff_density_max 0.490
_refine_diff_density_min -0.506
_refine_diff_density_rms 0.089
_refine_ls_extinction_method none
_refine_ls_goodness_of_fit_ref 1.086
_refine_ls_hydrogen_treatment constr
_refine_ls_matrix_type full
_refine_ls_number_parameters 172
_refine_ls_number_reflns 2276
_refine_ls_number_restraints 0
_refine_ls_restrained_S_all 1.086
_refine_ls_R_factor_all 0.0289
_refine_ls_R_factor_gt 0.0268
_refine_ls_shift/su_max 0.000
_refine_ls_shift/su_mean 0.000
_refine_ls_structure_factor_coef Fsqd
_refine_ls_weighting_details 'w=1/[\s^2^(Fo^2^)+(0.0325P)^2^+0.1415P] where P=(Fo^2^+2Fc^2^)/3'
_refine_ls_weighting_scheme calc
_refine_ls_wR_factor_gt 0.0644
_refine_ls_wR_factor_ref 0.0657
_reflns_Friedel_coverage 0.000
_reflns_number_gt 2140
_reflns_number_total 2276
_reflns_threshold_expression 'I > 2\s(I)'
_cod_data_source_file c9ob00377k2.cif
_cod_data_source_block 2pq-1
_cod_depositor_comments 'Adding full bibliography for 7156719--7156720.cif.'
_cod_database_code 7156719
_shelx_shelxl_version_number 2017/1
_shelx_space_group_comment
;
The symmetry employed for this shelxl refinement is uniquely defined
by the following loop, which should always be used as a source of
symmetry information in preference to the above space-group names.
They are only intended as comments.
;
_reflns_odcompleteness_completeness 99.96
_reflns_odcompleteness_iscentric 1
_reflns_odcompleteness_theta 26.32
_olex2_refinement_description
;
1. Fixed Uiso
 At 1.2 times of:
  All C(H) groups
2.a Aromatic/amide H refined with riding coordinates:
 C5(H5), C12(H12), C6(H6), C2(H2), C15(H15), C3(H3), C13(H13), C14(H14)
;
_olex2_submission_special_instructions 'No special instructions were received'
_oxdiff_exptl_absorpt_empirical_details
;
Empirical correction (ABSPACK) includes:
- Absorption correction using spherical harmonics
- Frame scaling
- Detector area scaling
;
_oxdiff_exptl_absorpt_empirical_full_max 2.106
_oxdiff_exptl_absorpt_empirical_full_min 0.615

loop_
_space_group_symop_operation_xyz
'x, y, z'
'-x, -y, -z'

loop_
_atom_site_label
_atom_site_type_symbol
_atom_site_fract_x
_atom_site_fract_y
_atom_site_fract_z
_atom_site_U_iso_or_equiv
_atom_site_adp_type
_atom_site_occupancy
_atom_site_site_symmetry_order
_atom_site_calc_flag
_atom_site_refinement_flags_posn
Br1 Br 0.02001(4) 0.87527(3) 0.12888(2) 0.01826(11) Uani 1 1 d .
S1 S 0.78851(9) 0.66494(9) 0.49784(5) 0.01390(16) Uani 1 1 d .
S2 S 0.97755(9) 0.61457(9) 0.71236(5) 0.01478(16) Uani 1 1 d .
N1 N 0.4572(3) 0.7646(3) 0.59169(15) 0.0125(4) Uani 1 1 d .
C7 C 0.5291(3) 0.7422(3) 0.50315(18) 0.0120(5) Uani 1 1 d .
C1 C 0.4122(4) 0.7773(3) 0.41239(18) 0.0124(5) Uani 1 1 d .
C5 C 0.0929(4) 0.8802(3) 0.33442(18) 0.0143(5) Uani 1 1 d .
H5 H -0.042164 0.928340 0.338968 0.017 Uiso 1 1 calc R
C9 C 0.6073(3) 0.7199(3) 0.66031(19) 0.0119(5) Uani 1 1 d .
C12 C 0.8326(4) 0.6563(4) 0.90506(19) 0.0176(6) Uani 1 1 d .
H12 H 0.960805 0.621155 0.929658 0.021 Uiso 1 1 calc R
C10 C 0.6037(4) 0.7212(3) 0.76594(19) 0.0136(5) Uani 1 1 d .
C11 C 0.7962(4) 0.6663(3) 0.80500(19) 0.0134(5) Uani 1 1 d .
C4 C 0.1801(4) 0.8401(3) 0.24337(18) 0.0133(5) Uani 1 1 d .
C6 C 0.2097(3) 0.8476(3) 0.41841(18) 0.0131(5) Uani 1 1 d .
H6 H 0.151963 0.873034 0.479751 0.016 Uiso 1 1 calc R
C2 C 0.4965(4) 0.7405(4) 0.31971(19) 0.0172(6) Uani 1 1 d .
H2 H 0.631817 0.694767 0.314586 0.021 Uiso 1 1 calc R
C8 C 0.7937(3) 0.6649(3) 0.62364(19) 0.0131(5) Uani 1 1 d .
C15 C 0.4456(4) 0.7658(4) 0.83056(19) 0.0184(6) Uani 1 1 d .
H15 H 0.317294 0.802931 0.806324 0.022 Uiso 1 1 calc R
C3 C 0.3814(4) 0.7712(4) 0.23582(19) 0.0180(6) Uani 1 1 d .
H3 H 0.438582 0.745688 0.174375 0.022 Uiso 1 1 calc R
C13 C 0.6733(4) 0.6998(4) 0.9677(2) 0.0220(6) Uani 1 1 d .
H13 H 0.694223 0.692753 1.035475 0.026 Uiso 1 1 calc R
C14 C 0.4804(4) 0.7546(4) 0.9303(2) 0.0231(6) Uani 1 1 d .
H14 H 0.374841 0.783630 0.973574 0.028 Uiso 1 1 calc R

loop_
_atom_site_aniso_label
_atom_site_aniso_U_11
_atom_site_aniso_U_22
_atom_site_aniso_U_33
_atom_site_aniso_U_23
_atom_site_aniso_U_13
_atom_site_aniso_U_12
Br1 0.02183(17) 0.02143(17) 0.01008(16) -0.00024(11) -0.00661(11) -0.00036(11)
S1 0.0114(3) 0.0203(3) 0.0090(3) 0.0001(3) -0.0006(2) -0.0006(3)
S2 0.0129(3) 0.0197(3) 0.0106(3) -0.0002(3) -0.0030(3) -0.0001(3)
N1 0.0134(11) 0.0150(11) 0.0089(11) -0.0018(9) -0.0001(9) -0.0022(8)
C7 0.0118(13) 0.0114(12) 0.0124(13) -0.0001(10) -0.0007(10) -0.0015(10)
C1 0.0175(13) 0.0108(12) 0.0093(13) -0.0006(10) -0.0007(10) -0.0041(10)
C5 0.0127(13) 0.0169(13) 0.0131(14) -0.0003(11) -0.0023(10) -0.0020(10)
C9 0.0141(13) 0.0100(12) 0.0116(13) 0.0006(10) -0.0023(10) -0.0020(10)
C12 0.0184(14) 0.0195(13) 0.0146(14) -0.0007(11) -0.0057(11) -0.0024(11)
C10 0.0172(13) 0.0115(12) 0.0126(14) -0.0014(10) -0.0020(10) -0.0039(10)
C11 0.0162(13) 0.0104(12) 0.0134(14) -0.0012(10) -0.0006(11) -0.0019(10)
C4 0.0186(14) 0.0124(12) 0.0089(13) 0.0023(10) -0.0051(10) -0.0031(10)
C6 0.0142(13) 0.0165(13) 0.0086(13) -0.0015(10) 0.0022(10) -0.0030(10)
C2 0.0143(14) 0.0233(14) 0.0128(14) 0.0002(11) 0.0010(11) -0.0006(11)
C8 0.0129(13) 0.0138(12) 0.0119(13) -0.0002(10) -0.0028(10) -0.0010(10)
C15 0.0141(13) 0.0245(14) 0.0160(14) -0.0023(12) -0.0017(11) -0.0018(11)
C3 0.0199(14) 0.0236(14) 0.0088(14) -0.0025(11) 0.0028(11) 0.0006(11)
C13 0.0289(16) 0.0315(16) 0.0062(14) -0.0006(12) -0.0031(11) -0.0075(13)
C14 0.0233(15) 0.0342(16) 0.0122(15) -0.0065(12) 0.0033(12) -0.0054(13)

loop_
_atom_type_symbol
_atom_type_description
_atom_type_scat_dispersion_real
_atom_type_scat_dispersion_imag
_atom_type_scat_source
C C 0.0033 0.0016 'International Tables Vol C Tables 4.2.6.8 and 6.1.1.4'
H H 0.0000 0.0000 'International Tables Vol C Tables 4.2.6.8 and 6.1.1.4'
Br Br -0.2901 2.4595 'International Tables Vol C Tables 4.2.6.8 and 6.1.1.4'
N N 0.0061 0.0033 'International Tables Vol C Tables 4.2.6.8 and 6.1.1.4'
S S 0.1246 0.1234 'International Tables Vol C Tables 4.2.6.8 and 6.1.1.4'

loop_
_geom_angle_atom_site_label_1
_geom_angle_atom_site_label_2
_geom_angle_atom_site_label_3
_geom_angle
C8 S1 C7 88.34(12)
C8 S2 C11 89.56(12)
C7 N1 C9 110.0(2)
N1 C7 S1 114.94(18)
N1 C7 C1 124.9(2)
C1 C7 S1 120.19(18)
C6 C1 C7 119.0(2)
C6 C1 C2 118.8(2)
C2 C1 C7 122.2(2)
C4 C5 H5 120.5
C6 C5 H5 120.5
C6 C5 C4 119.0(2)
N1 C9 C10 131.1(2)
C8 C9 N1 116.1(2)
C8 C9 C10 112.8(2)
C11 C12 H12 120.9
C11 C12 C13 118.1(2)
C13 C12 H12 120.9
C11 C10 C9 110.7(2)
C15 C10 C9 130.5(2)
C15 C10 C11 118.8(2)
C12 C11 S2 125.47(19)
C12 C11 C10 122.0(2)
C10 C11 S2 112.53(19)
C5 C4 Br1 119.26(19)
C3 C4 Br1 119.88(19)
C3 C4 C5 120.8(2)
C1 C6 H6 119.5
C5 C6 C1 121.0(2)
C5 C6 H6 119.5
C1 C2 H2 119.6
C3 C2 C1 120.7(2)
C3 C2 H2 119.6
S1 C8 S2 134.92(15)
C9 C8 S1 110.68(18)
C9 C8 S2 114.40(19)
C10 C15 H15 120.2
C14 C15 C10 119.5(2)
C14 C15 H15 120.2
C4 C3 H3 120.2
C2 C3 C4 119.7(2)
C2 C3 H3 120.2
C12 C13 H13 119.6
C12 C13 C14 120.8(3)
C14 C13 H13 119.6
C15 C14 C13 120.7(2)
C15 C14 H14 119.6
C13 C14 H14 119.6

loop_
_geom_bond_atom_site_label_1
_geom_bond_atom_site_label_2
_geom_bond_distance
Br1 C4 1.889(2)
S1 C7 1.768(2)
S1 C8 1.709(3)
S2 C11 1.768(3)
S2 C8 1.728(2)
N1 C7 1.302(3)
N1 C9 1.377(3)
C7 C1 1.462(3)
C1 C6 1.392(3)
C1 C2 1.396(4)
C5 H5 0.9300
C5 C4 1.387(4)
C5 C6 1.384(4)
C9 C10 1.435(4)
C9 C8 1.367(3)
C12 H12 0.9300
C12 C11 1.379(4)
C12 C13 1.381(4)
C10 C11 1.408(3)
C10 C15 1.393(3)
C4 C3 1.384(4)
C6 H6 0.9300
C2 H2 0.9300
C2 C3 1.376(4)
C15 H15 0.9300
C15 C14 1.373(4)
C3 H3 0.9300
C13 H13 0.9300
C13 C14 1.402(4)
C14 H14 0.9300
